data_2007312
loop_
_publ_author_name
'Ferreira, M\'arcia A.'
'Costa, M\'arcia D. D.'
'Mendes, Isolda M. C.'
'Drumond, Mariza G.'
'Pil\'o-Veloso, Dorila'
'Fernandes, Nelson G.'

_publ_section_title
;
 Lignin Model Compounds: 4,4'-<i>O</i>-Dimethyldehydrodiacetovanillone
 and 4,4'-<i>O</i>-Diethyldehydrodiacetovanillone
;
_journal_issue 6
_journal_name_full 'Acta Crystallographica Section C'
_journal_page_first 837
_journal_page_last 840
_journal_paper_doi 10.1107/S0108270197018015
_journal_volume 54
_journal_year 1998
_chemical_formula_sum 'C20 H22 O6'
_chemical_formula_weight 358.38
_chemical_name_systematic
;
5,5'-diacetyl-2,2',3,3'-tetramethoxy-1,1'-biphenyl
;
_space_group_IT_number 15
_symmetry_cell_setting monoclinic
_symmetry_space_group_name_Hall '-C 2yc'
_symmetry_space_group_name_H-M 'C 1 2/c 1'
_cell_angle_alpha 90.0
_cell_angle_beta 124.513(4)
_cell_angle_gamma 90.0
_cell_formula_units_Z 4
_cell_length_a 20.090(2)
_cell_length_b 7.0879(6)
_cell_length_c 15.4140(10)
_cell_measurement_reflns_used 27
_cell_measurement_temperature 298
_cell_measurement_theta_max 12.0
_cell_measurement_theta_min 5.0
_cell_volume 1808.6(3)
_computing_cell_refinement XSCANS
_computing_data_collection 'XSCANS, (Siemens, 1991)'
_computing_data_reduction XSCANS
_computing_molecular_graphics 'XP (SHELXTL-PC)'
_computing_publication_material 'XPUBL (SHELXTL-PC)'
_computing_structure_refinement 'DUPALS (Lundgren, 1982)'
_computing_structure_solution 'XS (SHELXTL-PC; Sheldrick, 1990)'
_diffrn_ambient_temperature 298
_diffrn_measurement_device 'Siemens P4 diffractometer'
_diffrn_measurement_method \w/2\q
_diffrn_radiation_monochromator graphite
_diffrn_radiation_source xray_tube
_diffrn_radiation_type 'Mo K\a'
_diffrn_radiation_wavelength 0.71073
_diffrn_reflns_av_R_equivalents 0.0191
_diffrn_reflns_limit_h_max 28
_diffrn_reflns_limit_h_min -1
_diffrn_reflns_limit_k_max 10
_diffrn_reflns_limit_k_min -1
_diffrn_reflns_limit_l_max 18
_diffrn_reflns_limit_l_min -21
_diffrn_reflns_number 3337
_diffrn_reflns_theta_max 30.00
_diffrn_reflns_theta_min 2.46
_diffrn_standards_decay_% 'less than 1'
_diffrn_standards_interval_count 297
_diffrn_standards_number 3
_exptl_absorpt_coefficient_mu 0.10
_exptl_absorpt_correction_T_max .9862
_exptl_absorpt_correction_T_min .9599
_exptl_absorpt_correction_type 'Analytical (Lundgren, 1982)'
_exptl_crystal_colour colourless
_exptl_crystal_density_diffrn 1.316
_exptl_crystal_density_method none
_exptl_crystal_description prism
_exptl_crystal_F_000 760
_exptl_crystal_size_max 0.45
_exptl_crystal_size_mid 0.40
_exptl_crystal_size_min 0.10
_refine_diff_density_max .183
_refine_diff_density_min -.140
_refine_ls_extinction_method none
_refine_ls_goodness_of_fit_all 1.8505
_refine_ls_goodness_of_fit_obs 1.8505
_refine_ls_hydrogen_treatment refall
_refine_ls_matrix_type full
_refine_ls_number_constraints 9
_refine_ls_number_parameters 153
_refine_ls_number_reflns 2652
_refine_ls_number_restraints 0
_refine_ls_R_factor_all .0602
_refine_ls_R_factor_obs .0602
_refine_ls_shift/esd_max .01538
_refine_ls_shift/esd_mean .00075
_refine_ls_structure_factor_coef F^2^
_refine_ls_weighting_details 'w = 1/\s^2^(F)^2^'
_refine_ls_weighting_scheme calc
_refine_ls_wR_factor_all .0886
_refine_ls_wR_factor_obs .0886
_reflns_number_observed 2652
_reflns_number_total 2652
_reflns_observed_criterion I>0
_cod_data_source_file bs1044.cif
_cod_data_source_block I
_cod_depositor_comments
;
The following automatic conversions were performed:

'_refine_ls_weighting_scheme' value '1/\s^2^(F)^2^' was changed to
'calc'. New tag '_refine_ls_weighting_details' was created. The value
of the new tag was set to 'w = 1/\s^2^(F)^2^'.

Automatic conversion script
Id: cif_fix_values 3143 2015-03-26 13:38:13Z robertas 
;
_cod_original_cell_volume 1808.6(4)
_cod_original_sg_symbol_H-M 'C 2/c'
_cod_database_code 2007312

loop_
_symmetry_equiv_pos_as_xyz
'x,  y,  z'
'-x,  y,  1/2-z'
'-x,  -y,  -z'
' x,  -y,  1/2+z'
' 1/2+x,  1/2+y,  z'
' 1/2-x,  1/2+y,  1/2-z'
' 1/2-x,  1/2-y, -z'
' 1/2+x,  1/2-y,  1/2+z'

loop_
_atom_site_aniso_label
_atom_site_aniso_U_11
_atom_site_aniso_U_22
_atom_site_aniso_U_33
_atom_site_aniso_U_12
_atom_site_aniso_U_13
_atom_site_aniso_U_23
_atom_site_aniso_type_symbol
O1 .0794(9) .1100(10) .0393(6) -.0133(8) .0150(6) .0192(7) O
O2 .0412(6) .0577(7) .0394(5) -.0064(5) .0084(5) -.0103(5) O
O3 .0409(6) .0508(6) .0442(5) .0014(5) .0160(5) .0054(5) O
C1 .0358(7) .0561(9) .0334(7) .0077(6) .0164(6) .0026(6) C
C2 .0350(7) .0600(9) .0295(6) .0093(7) .0107(6) -.0008(7) C
C3 .0310(6) .0483(8) .0342(7) .0030(6) .0107(6) -.0075(6) C
C4 .0327(7) .0454(8) .0339(7) .0047(6) .0132(6) -.0005(6) C
C5 .0307(7) .0480(8) .0292(6) .0044(6) .0097(5) .0003(6) C
C6 .0331(7) .0510(8) .0347(6) .0011(6) .0134(6) .0001(6) C
C7 .0440(8) .0720(10) .0427(8) .0127(7) .0222(7) .0133(7) C
C8 .071(2) .0560(10) .0600(10) .0104(9) .0390(10) .0103(8) C
C9 .0441(9) .0700(10) .0410(8) -.0045(8) .0071(7) -.0171(8) C
C10 .0750(10) .0730(10) .0610(10) -.0040(10) .0430(10) .0000(10) C

loop_
_atom_site_label
_atom_site_fract_x
_atom_site_fract_y
_atom_site_fract_z
_atom_site_U_iso_or_equiv
_atom_site_thermal_displace_type
_atom_site_calc_flag
_atom_site_calc_attached_atom
_atom_site_type_symbol
O1 .15299(8) -.5607(2) .63677(9) .080(2) Uani ? ? O
O2 .20482(6) .0343(2) .49644(7) .0520(10) Uani ? ? O
O3 .08664(6) .04020(10) .29296(8) .0490(10) Uani ? ? O
C1 .10022(8) -.4073(2) .47560(10) .043(2) Uani ? ? C
C2 .15588(8) -.2608(2) .52120(10) .044(2) Uani ? ? C
C3 .15227(8) -.1137(2) .46100(10) .041(2) Uani ? ? C
C4 .09018(8) -.1074(2) .35220(10) .040(2) Uani ? ? C
C5 .03295(7) -.2494(2) .30725(9) .039(2) Uani ? ? C
C6 .03920(8) -.3999(2) .36880(10) .042(2) Uani ? ? C
C7 .10697(9) -.5684(2) .54170(10) .053(2) Uani ? ? C
C8 .05640(10) -.7381(3) .49000(10) .061(3) Uani ? ? C
C9 .26830(10) .0388(3) .60650(10) .058(2) Uani ? ? C
C10 .13700(10) .0184(3) .2560(2) .066(3) Uani ? ? C
H2 .1930(9) -.266(2) .5940(10) .04987(3) Uiso ? ? H
H6 -.0011(9) -.501(2) .3390(10) .04987(3) Uiso ? ? H
H8A .0720(10) -.838(3) .5400(10) .08693(2) Uiso ? ? H
H8B -.0010(10) -.716(3) .4640(10) .08693(2) Uiso ? ? H
H8C .0570(10) -.784(3) .436(2) .08693(2) Uiso ? ? H
H9A .2980(10) .154(3) .611(2) .08693(2) Uiso ? ? H
H9B .2420(10) .056(3) .650(2) .08693(2) Uiso ? ? H
H9C .2980(10) -.082(3) .6310(10) .08693(2) Uiso ? ? H
H10A .1280(10) .127(3) .207(2) .08693(2) Uiso ? ? H
H10B .1930(10) .020(3) .3110(10) .08693(2) Uiso ? ? H
H10C .1260(10) -.108(3) .215(2) .08693(2) Uiso ? ? H

loop_
_atom_type_symbol
_atom_type_description
_atom_type_scat_dispersion_real
_atom_type_scat_dispersion_imag
_atom_type_scat_source
C C .002 .002 International_Tables_Vol_IV_Table_2.3.1
H H .0 .0 International_Tables_Vol_IV_Table_2.3.1
O O .008 .006 International_Tables_Vol_IV_Table_2.3.1

loop_
_geom_angle_atom_site_label_1
_geom_angle_atom_site_label_2
_geom_angle_atom_site_label_3
_geom_angle_site_symmetry_1
_geom_angle_site_symmetry_3
_geom_angle
_geom_angle_publ_flag
O1 C7 C1 . . 120.4(2) yes
O1 C7 C8 . . 120.5(2) yes
O2 C3 C2 . . 125.70(10) yes
O2 C3 C4 . . 114.40(10) yes
C3 O2 C9 . . 117.30(10) yes
O2 C9 H9A . . 101.0(10) ?
O2 C9 H9B . . 109.0(10) ?
O2 C9 H9C . . 112.0(10) ?
O3 C4 C3 . . 119.70(10) yes
O3 C4 C5 . . 120.60(10) yes
C4 O3 C10 . . 113.90(10) yes
O3 C10 H10A . . 110.0(10) ?
O3 C10 H10B . . 113.0(10) ?
O3 C10 H10C . . 113.0(10) ?
C1 C2 C3 . . 120.50(10) ?
C1 C7 C8 . . 119.20(10) yes
C1 C6 C5 . . 121.20(10) ?
C2 C1 C6 . . 119.20(10) ?
C2 C1 C7 . . 119.50(10) yes
C1 C2 H2 . . 116.3(9) ?
C1 C6 H6 . . 117.9(9) ?
C2 C3 C4 . . 120.00(10) ?
C3 C2 H2 . . 123.1(9) ?
C3 C4 C5 . . 119.70(10) ?
C4 C5 C5 . 2 121.50(10) yes
C4 C5 C6 . . 119.40(10) ?
C5 C5 C6 2 . 119.08(9) ?
C5 C6 H6 . . 120.9(9) ?
C7 C8 H8A . . 111.0(10) ?
C7 C8 H8B . . 112.0(10) ?
C7 C8 H8C . . 115.0(10) ?
H8A C8 H8B . . 102.0(10) ?
H8A C8 H8C . . 108(2) ?
H8B C8 H8C . . 108(2) ?
H9A C9 H9B . . 111(2) ?
H9A C9 H9C . . 118(2) ?
H9B C9 H9C . . 106(2) ?
H10A C10 H10B . . 106(2) ?
H10A C10 H10C . . 108(2) ?
H10B C10 H10C . . 107(2) ?

loop_
_geom_bond_atom_site_label_1
_geom_bond_atom_site_label_2
_geom_bond_site_symmetry_1
_geom_bond_site_symmetry_2
_geom_bond_distance
_geom_bond_publ_flag
O1 C7 . . 1.212(2) yes
O2 C3 . . 1.364(2) yes
O2 C9 . . 1.434(2) yes
O3 C4 . . 1.364(2) yes
O3 C10 . . 1.423(2) yes
C1 C2 . . 1.390(2) yes
C1 C6 . . 1.389(2) yes
C1 C7 . . 1.485(2) yes
C2 C3 . . 1.369(2) yes
C2 H2 . . .94(2) ?
C3 C4 . . 1.415(2) yes
C4 C5 . . 1.383(2) yes
C5 C5 . 2 1.490(2) yes
C5 C6 . . 1.384(2) yes
C6 H6 . . .98(2) ?
C7 C8 . . 1.482(3) yes
C8 H8A . . .96(2) ?
C8 H8B . . .99(2) ?
C8 H8C . . .89(2) ?
C9 H9A . . .99(2) ?
C9 H9B . . 1.07(2) ?
C9 H9C . . .99(2) ?
C10 H10A . . 1.02(2) ?
C10 H10B . . .96(2) ?
C10 H10C . . 1.05(2) ?
